data_2107019
loop_
_publ_author_name
'Komura, Y.'
'Nakaue, A.'
'Mitarai, M.'

_publ_section_title
;
 Crystal structure of a new stacking variant of a Friauf-Laves phase in
 the system Mg-Cu-Ni
;
_journal_name_full 'Acta Crystallographica B (24,1968-38,1982)'
_journal_page_first 727
_journal_page_last 732
_journal_volume 28
_journal_year 1972
_chemical_formula_sum 'Cu1.1 Mg Ni0.9'
_chemical_name_systematic 'Mg (Ni0.45 Cu0.55)2'
_space_group_IT_number 194
_symmetry_space_group_name_Hall '-P 6c 2c'
_symmetry_space_group_name_H-M 'P 63/m m c'
_cell_angle_alpha 90
_cell_angle_beta 90
_cell_angle_gamma 120
_cell_formula_units_Z 12
_cell_length_a 4.917
_cell_length_b 4.917
_cell_length_c 24.04
_cell_volume 503.345
_citation_journal_id_ASTM ACBCAR
_cod_data_source_file Komura_ACBCAR_1972_1854.cif
_cod_data_source_block Cu1.1Mg1Ni0.9
_cod_original_cell_volume 503.3447
_cod_original_formula_sum 'Cu1.1 Mg1 Ni0.9'
_cod_database_code 2107019

loop_
_symmetry_equiv_pos_as_xyz
x,y,z
x-y,x,z+1/2
-y,x-y,z
-x,-y,z+1/2
-x+y,-x,z
y,-x+y,z+1/2
-y,-x,-z+1/2
x-y,-y,-z
x,x-y,-z+1/2
y,x,-z
-x+y,y,-z+1/2
-x,-x+y,-z
-x,-y,-z
-x+y,-x,-z-1/2
y,-x+y,-z
x,y,-z-1/2
x-y,x,-z
-y,x-y,-z-1/2
y,x,z-1/2
-x+y,y,z
-x,-x+y,z-1/2
-y,-x,z
x-y,-y,z-1/2
x,x-y,z

loop_
_atom_site_label
_atom_site_type_symbol
_atom_site_fract_x
_atom_site_fract_y
_atom_site_fract_z
_atom_site_occupancy
_atom_site_U_iso_or_equiv
Mg1 Mg 0.3333 0.6667 0.1448 1 0.0
Cu4 Cu 0 0 0 0.55 0.0
Mg3 Mg 0 0 0.1906 1 0.0
Cu3 Cu 0.3333 0.6667 -0.1672 0.55 0.0
Ni2 Ni 0.4978 0.9956 0.25 0.45 0.0
Mg2 Mg 0.3333 0.6667 0.0233 1 0.0
Ni1 Ni -0.1671 -0.3342 0.0835 0.45 0.0
Cu2 Cu 0.4978 0.9956 0.25 0.55 0.0
Ni3 Ni 0.3333 0.6667 -0.1672 0.45 0.0
Cu1 Cu -0.1671 -0.3342 0.0835 0.55 0.0
Ni4 Ni 0 0 0 0.45 0.0
